data_7061125
loop_
_publ_author_name
'Muley, Arabinda'
'Karumban, Kalai Selvan'
'Kumbhakar, Sadananda'
'Giri, Bishnubasu'
'Maji, Somnath'

_publ_section_title
;
 High phenoxazinone synthase activity of two mononuclear cis-dichloro
 cobalt(ii) complexes with a rigid pyridyl scaffold
;
_journal_issue 2
_journal_name_full 'New Journal of Chemistry'
_journal_page_first 521
_journal_page_last 532
_journal_paper_doi 10.1039/D1NJ03992J
_journal_volume 46
_journal_year 2022
_chemical_formula_moiety 'C26 H22 Cl2 Co N10'
_chemical_formula_sum 'C26 H22 Cl2 Co N10'
_chemical_formula_weight 604.36
_space_group_crystal_system orthorhombic
_space_group_IT_number 33
_space_group_name_Hall 'P 2c -2n'
_space_group_name_H-M_alt 'P n a 21'
_atom_sites_solution_hydrogens geom
_audit_creation_date 2021-10-30
_audit_creation_method
;
Olex2 1.5
(compiled 2021.10.07 svn.r9718050b for OlexSys, GUI svn.r6410)
;
_audit_update_record
;
2021-11-01 deposited with the CCDC.	2021-11-25 downloaded from the CCDC.
;
_cell_angle_alpha 90
_cell_angle_beta 90
_cell_angle_gamma 90
_cell_formula_units_Z 4
_cell_length_a 18.2363(5)
_cell_length_b 7.2361(2)
_cell_length_c 19.5525(6)
_cell_measurement_reflns_used 2461
_cell_measurement_temperature 273.0
_cell_measurement_theta_max 69.7970
_cell_measurement_theta_min 4.5220
_cell_volume 2580.14(13)
_computing_cell_refinement 'CrysAlisPro 1.171.39.46e (Rigaku OD, 2018)'
_computing_data_collection 'CrysAlisPro 1.171.39.46e (Rigaku OD, 2018)'
_computing_data_reduction 'CrysAlisPro 1.171.39.46e (Rigaku OD, 2018)'
_computing_molecular_graphics 'Olex2 1.5 (Dolomanov et al., 2009)'
_computing_publication_material 'Olex2 1.5 (Dolomanov et al., 2009)'
_computing_structure_refinement 'SHELXL 2018/3 (Sheldrick, 2015)'
_computing_structure_solution 'SHELXT 2018/2 (Sheldrick, 2018)'
_diffrn_ambient_temperature 273.0
_diffrn_measured_fraction_theta_full 1.000
_diffrn_measured_fraction_theta_max 0.987
_diffrn_measurement_device_type 'SuperNova, Dual, Cu at home/near, Eos'
_diffrn_measurement_method '\w scans'
_diffrn_radiation_type CuK\a
_diffrn_radiation_wavelength 1.54184
_diffrn_reflns_av_R_equivalents 0.0247
_diffrn_reflns_av_unetI/netI 0.0368
_diffrn_reflns_Laue_measured_fraction_full 1.000
_diffrn_reflns_Laue_measured_fraction_max 0.987
_diffrn_reflns_limit_h_max 21
_diffrn_reflns_limit_h_min -22
_diffrn_reflns_limit_k_max 8
_diffrn_reflns_limit_k_min -8
_diffrn_reflns_limit_l_max 23
_diffrn_reflns_limit_l_min -23
_diffrn_reflns_number 5717
_diffrn_reflns_point_group_measured_fraction_full 0.697
_diffrn_reflns_point_group_measured_fraction_max 0.682
_diffrn_reflns_theta_full 67.684
_diffrn_reflns_theta_max 70.003
_diffrn_reflns_theta_min 4.523
_diffrn_source 'micro-focus sealed X-ray tube'
_exptl_absorpt_coefficient_mu 7.436
_exptl_absorpt_correction_T_max 1.00000
_exptl_absorpt_correction_T_min 0.48882
_exptl_absorpt_correction_type multi-scan
_exptl_absorpt_process_details
;
CrysAlisPro 1.171.39.46e (Rigaku Oxford Diffraction, 2018)
Empirical absorption correction using spherical harmonics,
 implemented in SCALE3 ABSPACK scaling algorithm.
;
_exptl_crystal_colour 'clear pinkish pink'
_exptl_crystal_colour_lustre clear
_exptl_crystal_colour_modifier pinkish
_exptl_crystal_colour_primary pink
_exptl_crystal_density_diffrn 1.556
_exptl_crystal_description block
_exptl_crystal_F_000 1236
_exptl_crystal_size_max 0.06
_exptl_crystal_size_mid 0.05
_exptl_crystal_size_min 0.04
_refine_diff_density_max 2.474
_refine_diff_density_min -0.652
_refine_diff_density_rms 0.110
_refine_ls_abs_structure_details
;
 Refined as an inversion twin.
;
_refine_ls_abs_structure_Flack 0.275(9)
_refine_ls_extinction_method none
_refine_ls_goodness_of_fit_ref 1.076
_refine_ls_hydrogen_treatment constr
_refine_ls_matrix_type full
_refine_ls_number_parameters 355
_refine_ls_number_reflns 3336
_refine_ls_number_restraints 1
_refine_ls_restrained_S_all 1.076
_refine_ls_R_factor_all 0.0686
_refine_ls_R_factor_gt 0.0638
_refine_ls_shift/su_max 0.000
_refine_ls_shift/su_mean 0.000
_refine_ls_structure_factor_coef Fsqd
_refine_ls_weighting_details 'w=1/[\s^2^(Fo^2^)+(0.1224P)^2^] where P=(Fo^2^+2Fc^2^)/3'
_refine_ls_weighting_scheme calc
_refine_ls_wR_factor_gt 0.1589
_refine_ls_wR_factor_ref 0.1651
_reflns_Friedel_coverage 0.341
_reflns_Friedel_fraction_full 0.374
_reflns_Friedel_fraction_max 0.358
_reflns_number_gt 3060
_reflns_number_total 3336
_reflns_threshold_expression 'I > 2\s(I)'
_cod_data_source_file d1nj03992j2.cif
_cod_data_source_block exp_8906
_cod_depositor_comments 'Adding full bibliography for 7061124--7061125.cif.'
_cod_database_code 7061125
_shelx_shelxl_version_number 2018/3
_shelx_space_group_comment
;
The symmetry employed for this shelxl refinement is uniquely defined
by the following loop, which should always be used as a source of
symmetry information in preference to the above space-group names.
They are only intended as comments.
;
_shelx_estimated_absorpt_t_max 0.755
_shelx_estimated_absorpt_t_min 0.664
_olex2_refinement_description
;
1. Twinned data refinement
 Scales: 0.72472
 0.27528
2.a Aromatic/amide H refined with riding coordinates:
 C14(H14), C12(H12), C17(H17), C10(H10), C4(H4), C16(H16), C26(H26), C1(H1),
 C15(H15), C23(H23), C11(H11), C3(H3), C2(H2), C25(H25), C13(H13), C24(H24)
2.b Idealised Me refined as rotating group:
 C7(H7A,H7B,H7C), C20(H20A,H20B,H20C)
;
_olex2_submission_special_instructions 'No special instructions were received'

loop_
_space_group_symop_operation_xyz
'x, y, z'
'-x, -y, z+1/2'
'x+1/2, -y+1/2, z'
'-x+1/2, y+1/2, z+1/2'

loop_
_atom_site_label
_atom_site_type_symbol
_atom_site_fract_x
_atom_site_fract_y
_atom_site_fract_z
_atom_site_U_iso_or_equiv
_atom_site_adp_type
_atom_site_occupancy
_atom_site_site_symmetry_order
_atom_site_calc_flag
_atom_site_refinement_flags_posn
_atom_site_refinement_flags_adp
_atom_site_refinement_flags_occupancy
_atom_site_disorder_assembly
_atom_site_disorder_group
Co1 Co 0.62650(6) 0.64762(13) 0.49764(7) 0.0286(3) Uani 1 1 d . . . . .
Cl1 Cl 0.58497(10) 0.8470(3) 0.40721(12) 0.0513(6) Uani 1 1 d . . . . .
Cl2 Cl 0.66879(10) 0.8785(3) 0.57984(12) 0.0529(6) Uani 1 1 d . . . . .
N6 N 0.5170(3) 0.6333(8) 0.5395(3) 0.0305(13) Uani 1 1 d . . . . .
N2 N 0.6768(3) 0.4378(8) 0.5648(3) 0.0294(12) Uani 1 1 d . . . . .
N9 N 0.5137(3) 0.2839(9) 0.3553(3) 0.0334(13) Uani 1 1 d . . . . .
N1 N 0.7369(3) 0.6252(8) 0.4594(3) 0.0312(13) Uani 1 1 d . . . . .
N8 N 0.4610(3) 0.3484(9) 0.3978(4) 0.0354(14) Uani 1 1 d . . . . .
N4 N 0.7323(3) 0.3003(10) 0.6496(3) 0.0350(13) Uani 1 1 d . . . . .
N10 N 0.6534(4) 0.2717(11) 0.2790(4) 0.0444(16) Uani 1 1 d . . . . .
N3 N 0.7869(4) 0.3561(8) 0.6064(4) 0.0361(14) Uani 1 1 d . . . . .
N7 N 0.5741(3) 0.4211(8) 0.4372(3) 0.0290(12) Uani 1 1 d . . . . .
N5 N 0.5910(4) 0.3548(9) 0.7233(4) 0.0412(16) Uani 1 1 d . . . . .
C8 C 0.6670(4) 0.3508(9) 0.6235(4) 0.0291(14) Uani 1 1 d . . . . .
C22 C 0.6510(4) 0.2728(10) 0.3472(4) 0.0305(15) Uani 1 1 d . . . . .
C9 C 0.5952(4) 0.3143(10) 0.6570(4) 0.0322(15) Uani 1 1 d . . . . .
C14 C 0.4933(4) 0.7225(12) 0.5947(4) 0.0384(17) Uani 1 1 d . . . . .
H14 H 0.526543 0.793274 0.619494 0.046 Uiso 1 1 calc R U . . .
C21 C 0.5812(4) 0.3271(9) 0.3798(4) 0.0283(14) Uani 1 1 d . . . . .
C18 C 0.4686(3) 0.5273(9) 0.5047(3) 0.0269(13) Uani 1 1 d . . . . .
C5 C 0.7838(3) 0.5266(9) 0.4974(4) 0.0294(13) Uani 1 1 d . . . . .
C12 C 0.4655(4) 0.2580(11) 0.7194(5) 0.0404(18) Uani 1 1 d . . . . .
H12 H 0.421106 0.241645 0.741938 0.048 Uiso 1 1 calc R U . . .
C17 C 0.3956(4) 0.5122(11) 0.5237(4) 0.0340(15) Uani 1 1 d . . . . .
H17 H 0.363417 0.439466 0.498444 0.041 Uiso 1 1 calc R U . . .
C19 C 0.4993(3) 0.4334(9) 0.4462(4) 0.0293(14) Uani 1 1 d . . . . .
C6 C 0.7510(3) 0.4358(9) 0.5574(4) 0.0293(14) Uani 1 1 d . . . . .
C10 C 0.5382(4) 0.2425(11) 0.6189(4) 0.0351(17) Uani 1 1 d . . . . .
H10 H 0.544436 0.212731 0.572962 0.042 Uiso 1 1 calc R U . . .
C4 C 0.8581(4) 0.5089(11) 0.4809(4) 0.0378(16) Uani 1 1 d . . . . .
H4 H 0.889080 0.436983 0.507720 0.045 Uiso 1 1 calc R U . . .
C16 C 0.3716(4) 0.6068(12) 0.5804(4) 0.0399(17) Uani 1 1 d . . . . .
H16 H 0.322887 0.598711 0.594214 0.048 Uiso 1 1 calc R U . . .
C26 C 0.7182(5) 0.2258(15) 0.2501(5) 0.049(2) Uani 1 1 d . . . . .
H26 H 0.721672 0.225752 0.202654 0.058 Uiso 1 1 calc R U . . .
C1 C 0.7626(4) 0.7127(12) 0.4034(5) 0.0390(17) Uani 1 1 d . . . . .
H1 H 0.730393 0.781204 0.376580 0.047 Uiso 1 1 calc R U . . .
C15 C 0.4210(4) 0.7146(13) 0.6169(4) 0.0442(19) Uani 1 1 d . . . . .
H15 H 0.405968 0.780157 0.655330 0.053 Uiso 1 1 calc R U . . .
C23 C 0.7092(4) 0.2261(12) 0.3881(5) 0.0386(18) Uani 1 1 d . . . . .
H23 H 0.704500 0.223498 0.435405 0.046 Uiso 1 1 calc R U . . .
C11 C 0.4718(4) 0.2164(14) 0.6509(5) 0.048(2) Uani 1 1 d . . . . .
H11 H 0.431702 0.171297 0.626641 0.058 Uiso 1 1 calc R U . . .
C3 C 0.8846(4) 0.6003(12) 0.4239(4) 0.0403(17) Uani 1 1 d . . . . .
H3 H 0.933962 0.593260 0.412119 0.048 Uiso 1 1 calc R U . . .
C2 C 0.8358(5) 0.7029(13) 0.3847(4) 0.0455(19) Uani 1 1 d . . . . .
H2 H 0.852297 0.764980 0.345987 0.055 Uiso 1 1 calc R U . . .
C25 C 0.7791(5) 0.1791(13) 0.2876(5) 0.049(2) Uani 1 1 d . . . . .
H25 H 0.822331 0.145474 0.265689 0.059 Uiso 1 1 calc R U . . .
C7 C 0.7490(5) 0.1893(15) 0.7094(5) 0.050(2) Uani 1 1 d . . . . .
H7A H 0.789308 0.108442 0.699334 0.076 Uiso 1 1 calc R U . . .
H7B H 0.706813 0.117241 0.721645 0.076 Uiso 1 1 calc R U . . .
H7C H 0.761965 0.268912 0.746781 0.076 Uiso 1 1 calc R U . . .
C13 C 0.5256(5) 0.3241(12) 0.7541(5) 0.046(2) Uani 1 1 d . . . . .
H13 H 0.521174 0.348632 0.800605 0.055 Uiso 1 1 calc R U . . .
C24 C 0.7754(5) 0.1826(13) 0.3569(5) 0.046(2) Uani 1 1 d . . . . .
H24 H 0.816666 0.156343 0.383129 0.055 Uiso 1 1 calc R U . . .
C20 C 0.4926(5) 0.1778(14) 0.2954(4) 0.050(2) Uani 1 1 d . . . . .
H20A H 0.441099 0.151196 0.297413 0.075 Uiso 1 1 calc R U . . .
H20B H 0.519763 0.064203 0.294427 0.075 Uiso 1 1 calc R U . . .
H20C H 0.503064 0.247962 0.254918 0.075 Uiso 1 1 calc R U . . .

loop_
_atom_site_aniso_label
_atom_site_aniso_U_11
_atom_site_aniso_U_22
_atom_site_aniso_U_33
_atom_site_aniso_U_23
_atom_site_aniso_U_13
_atom_site_aniso_U_12
Co1 0.0187(5) 0.0359(5) 0.0312(5) 0.0011(6) -0.0007(4) 0.0000(4)
Cl1 0.0319(9) 0.0570(11) 0.0651(13) 0.0276(10) -0.0071(9) -0.0005(8)
Cl2 0.0274(8) 0.0558(11) 0.0754(15) -0.0309(11) -0.0035(9) 0.0000(8)
N6 0.020(3) 0.038(3) 0.033(3) 0.005(3) -0.001(2) -0.002(2)
N2 0.023(2) 0.038(3) 0.027(3) 0.001(2) -0.002(2) 0.000(2)
N9 0.026(3) 0.043(3) 0.030(3) -0.006(3) -0.009(3) -0.002(3)
N1 0.022(3) 0.037(3) 0.035(3) 0.002(3) 0.003(2) -0.001(2)
N8 0.021(3) 0.049(3) 0.037(3) -0.005(3) -0.001(2) 0.000(2)
N4 0.025(3) 0.051(3) 0.029(3) 0.005(3) 0.003(3) -0.001(3)
N10 0.033(3) 0.065(4) 0.035(3) 0.005(3) 0.005(3) 0.011(3)
N3 0.027(3) 0.044(4) 0.037(3) 0.002(3) -0.001(3) 0.004(3)
N7 0.021(2) 0.037(3) 0.029(3) 0.000(2) 0.000(2) 0.001(2)
N5 0.035(3) 0.052(4) 0.036(3) -0.001(3) 0.000(3) 0.001(3)
C8 0.026(3) 0.035(3) 0.026(3) 0.001(3) -0.003(3) -0.004(3)
C22 0.025(3) 0.036(3) 0.031(3) -0.001(3) 0.000(3) 0.004(3)
C9 0.025(3) 0.035(3) 0.036(4) 0.006(3) 0.001(3) 0.001(3)
C14 0.038(4) 0.051(4) 0.026(3) -0.013(4) 0.004(3) -0.004(4)
C21 0.025(3) 0.032(3) 0.027(3) 0.001(3) -0.002(3) -0.002(3)
C18 0.024(3) 0.033(3) 0.024(3) 0.002(3) -0.001(2) 0.001(2)
C5 0.021(3) 0.038(3) 0.029(3) -0.005(3) 0.000(3) -0.005(3)
C12 0.025(3) 0.048(4) 0.047(4) 0.009(4) 0.008(3) -0.002(3)
C17 0.023(3) 0.045(4) 0.033(3) 0.002(3) 0.000(3) -0.004(3)
C19 0.023(3) 0.036(3) 0.029(3) 0.003(3) -0.001(3) -0.002(3)
C6 0.023(3) 0.033(3) 0.032(3) 0.003(3) 0.000(3) 0.002(3)
C10 0.032(3) 0.042(4) 0.031(4) 0.004(3) 0.000(3) -0.002(3)
C4 0.026(3) 0.049(4) 0.038(4) -0.001(3) 0.003(3) 0.002(3)
C16 0.029(4) 0.050(4) 0.041(4) -0.001(4) 0.014(3) 0.003(3)
C26 0.040(4) 0.072(6) 0.034(4) -0.002(4) 0.008(4) 0.010(4)
C1 0.022(3) 0.055(4) 0.040(4) 0.009(4) 0.003(3) -0.001(3)
C15 0.039(4) 0.063(5) 0.031(4) -0.007(4) 0.003(3) 0.005(4)
C23 0.033(4) 0.051(4) 0.033(4) -0.008(4) -0.005(3) 0.006(3)
C11 0.031(4) 0.061(5) 0.052(5) 0.009(5) -0.006(4) -0.012(4)
C3 0.024(3) 0.055(4) 0.042(4) -0.005(4) 0.006(3) 0.001(3)
C2 0.040(4) 0.059(5) 0.037(4) 0.006(4) 0.013(4) -0.005(4)
C25 0.031(4) 0.052(4) 0.065(6) -0.006(5) 0.006(4) 0.007(4)
C7 0.038(4) 0.073(6) 0.040(4) 0.019(4) -0.002(4) 0.016(4)
C13 0.041(4) 0.054(5) 0.042(5) -0.001(4) 0.011(4) 0.000(4)
C24 0.031(4) 0.054(5) 0.054(5) -0.011(5) -0.012(4) 0.012(4)
C20 0.044(4) 0.072(6) 0.033(4) -0.019(4) -0.005(4) 0.001(4)

loop_
_atom_type_symbol
_atom_type_description
_atom_type_scat_dispersion_real
_atom_type_scat_dispersion_imag
_atom_type_scat_source
C C 0.0181 0.0091 'International Tables Vol C Tables 4.2.6.8 and 6.1.1.4'
H H 0.0000 0.0000 'International Tables Vol C Tables 4.2.6.8 and 6.1.1.4'
Cl Cl 0.3639 0.7018 'International Tables Vol C Tables 4.2.6.8 and 6.1.1.4'
Co Co -2.3653 3.6143 'International Tables Vol C Tables 4.2.6.8 and 6.1.1.4'
N N 0.0311 0.0180 'International Tables Vol C Tables 4.2.6.8 and 6.1.1.4'

loop_
_geom_angle_atom_site_label_1
_geom_angle_atom_site_label_2
_geom_angle_atom_site_label_3
_geom_angle
_geom_angle_site_symmetry_1
_geom_angle_site_symmetry_3
_geom_angle_publ_flag
Cl1 Co1 Cl2 99.96(9) . . ?
N6 Co1 Cl1 90.93(17) . . ?
N6 Co1 Cl2 94.32(18) . . ?
N6 Co1 N2 97.2(2) . . ?
N6 Co1 N7 76.7(2) . . ?
N2 Co1 Cl1 168.86(17) . . ?
N2 Co1 Cl2 87.02(17) . . ?
N2 Co1 N7 89.3(2) . . ?
N1 Co1 Cl1 94.85(18) . . ?
N1 Co1 Cl2 89.11(18) . . ?
N1 Co1 N6 172.7(2) . . ?
N1 Co1 N2 76.5(2) . . ?
N1 Co1 N7 99.3(2) . . ?
N7 Co1 Cl1 85.19(17) . . ?
N7 Co1 Cl2 169.80(17) . . ?
C14 N6 Co1 125.8(5) . . ?
C14 N6 C18 118.1(6) . . ?
C18 N6 Co1 116.1(5) . . ?
C8 N2 Co1 142.0(5) . . ?
C8 N2 C6 102.8(6) . . ?
C6 N2 Co1 110.9(4) . . ?
N8 N9 C21 110.4(6) . . ?
N8 N9 C20 119.3(6) . . ?
C21 N9 C20 130.3(7) . . ?
C5 N1 Co1 116.5(5) . . ?
C5 N1 C1 118.6(6) . . ?
C1 N1 Co1 124.8(5) . . ?
C19 N8 N9 102.9(5) . . ?
N3 N4 C7 120.5(6) . . ?
C8 N4 N3 109.3(6) . . ?
C8 N4 C7 129.9(7) . . ?
C22 N10 C26 116.6(7) . . ?
C6 N3 N4 102.7(6) . . ?
C21 N7 Co1 141.8(5) . . ?
C21 N7 C19 103.9(6) . . ?
C19 N7 Co1 108.0(4) . . ?
C9 N5 C13 116.6(7) . . ?
N2 C8 N4 109.9(6) . . ?
N2 C8 C9 125.9(6) . . ?
N4 C8 C9 124.3(6) . . ?
N10 C22 C21 117.4(7) . . ?
N10 C22 C23 123.8(7) . . ?
C23 C22 C21 118.9(7) . . ?
N5 C9 C8 116.1(7) . . ?
N5 C9 C10 124.4(7) . . ?
C10 C9 C8 119.5(7) . . ?
N6 C14 H14 118.6 . . ?
N6 C14 C15 122.8(7) . . ?
C15 C14 H14 118.6 . . ?
N9 C21 C22 124.7(7) . . ?
N7 C21 N9 109.2(6) . . ?
N7 C21 C22 126.1(6) . . ?
N6 C18 C17 122.5(6) . . ?
N6 C18 C19 114.4(6) . . ?
C17 C18 C19 123.1(6) . . ?
N1 C5 C6 114.8(5) . . ?
N1 C5 C4 122.7(7) . . ?
C4 C5 C6 122.5(6) . . ?
C11 C12 H12 120.3 . . ?
C13 C12 H12 120.3 . . ?
C13 C12 C11 119.4(8) . . ?
C18 C17 H17 120.6 . . ?
C16 C17 C18 118.8(7) . . ?
C16 C17 H17 120.6 . . ?
N8 C19 N7 113.6(6) . . ?
N8 C19 C18 125.4(6) . . ?
N7 C19 C18 121.0(6) . . ?
N2 C6 C5 119.0(6) . . ?
N3 C6 N2 115.4(6) . . ?
N3 C6 C5 125.6(6) . . ?
C9 C10 H10 121.0 . . ?
C11 C10 C9 118.0(8) . . ?
C11 C10 H10 121.0 . . ?
C5 C4 H4 120.6 . . ?
C3 C4 C5 118.7(7) . . ?
C3 C4 H4 120.6 . . ?
C17 C16 H16 120.4 . . ?
C17 C16 C15 119.2(6) . . ?
C15 C16 H16 120.4 . . ?
N10 C26 H26 118.5 . . ?
N10 C26 C25 123.0(8) . . ?
C25 C26 H26 118.5 . . ?
N1 C1 H1 119.2 . . ?
N1 C1 C2 121.6(8) . . ?
C2 C1 H1 119.2 . . ?
C14 C15 H15 120.7 . . ?
C16 C15 C14 118.6(7) . . ?
C16 C15 H15 120.7 . . ?
C22 C23 H23 120.9 . . ?
C22 C23 C24 118.3(8) . . ?
C24 C23 H23 120.9 . . ?
C12 C11 H11 120.5 . . ?
C10 C11 C12 119.0(8) . . ?
C10 C11 H11 120.5 . . ?
C4 C3 H3 120.8 . . ?
C4 C3 C2 118.4(7) . . ?
C2 C3 H3 120.8 . . ?
C1 C2 C3 119.9(8) . . ?
C1 C2 H2 120.0 . . ?
C3 C2 H2 120.0 . . ?
C26 C25 H25 120.4 . . ?
C24 C25 C26 119.3(8) . . ?
C24 C25 H25 120.4 . . ?
N4 C7 H7A 109.5 . . ?
N4 C7 H7B 109.5 . . ?
N4 C7 H7C 109.5 . . ?
H7A C7 H7B 109.5 . . ?
H7A C7 H7C 109.5 . . ?
H7B C7 H7C 109.5 . . ?
N5 C13 C12 122.6(8) . . ?
N5 C13 H13 118.7 . . ?
C12 C13 H13 118.7 . . ?
C23 C24 H24 120.5 . . ?
C25 C24 C23 119.0(8) . . ?
C25 C24 H24 120.5 . . ?
N9 C20 H20A 109.5 . . ?
N9 C20 H20B 109.5 . . ?
N9 C20 H20C 109.5 . . ?
H20A C20 H20B 109.5 . . ?
H20A C20 H20C 109.5 . . ?
H20B C20 H20C 109.5 . . ?

loop_
_geom_bond_atom_site_label_1
_geom_bond_atom_site_label_2
_geom_bond_distance
_geom_bond_site_symmetry_2
_geom_bond_publ_flag
Co1 Cl1 2.404(2) . ?
Co1 Cl2 2.443(2) . ?
Co1 N6 2.161(6) . ?
Co1 N2 2.207(6) . ?
Co1 N1 2.154(6) . ?
Co1 N7 2.236(6) . ?
N6 C14 1.329(10) . ?
N6 C18 1.352(9) . ?
N2 C8 1.321(9) . ?
N2 C6 1.360(8) . ?
N9 N8 1.354(9) . ?
N9 C21 1.358(9) . ?
N9 C20 1.451(10) . ?
N1 C5 1.339(9) . ?
N1 C1 1.350(11) . ?
N8 C19 1.326(9) . ?
N4 N3 1.366(9) . ?
N4 C8 1.346(9) . ?
N4 C7 1.451(11) . ?
N10 C22 1.335(10) . ?
N10 C26 1.351(10) . ?
N3 C6 1.296(9) . ?
N7 C21 1.319(9) . ?
N7 C19 1.377(8) . ?
N5 C9 1.332(10) . ?
N5 C13 1.354(11) . ?
C8 C9 1.488(10) . ?
C22 C21 1.476(10) . ?
C22 C23 1.370(11) . ?
C9 C10 1.381(11) . ?
C14 H14 0.9300 . ?
C14 C15 1.390(10) . ?
C18 C17 1.386(9) . ?
C18 C19 1.445(9) . ?
C5 C6 1.473(10) . ?
C5 C4 1.398(9) . ?
C12 H12 0.9300 . ?
C12 C11 1.378(13) . ?
C12 C13 1.374(12) . ?
C17 H17 0.9300 . ?
C17 C16 1.375(11) . ?
C10 H10 0.9300 . ?
C10 C11 1.376(11) . ?
C4 H4 0.9300 . ?
C4 C3 1.383(11) . ?
C16 H16 0.9300 . ?
C16 C15 1.388(12) . ?
C26 H26 0.9300 . ?
C26 C25 1.372(13) . ?
C1 H1 0.9300 . ?
C1 C2 1.386(11) . ?
C15 H15 0.9300 . ?
C23 H23 0.9300 . ?
C23 C24 1.388(12) . ?
C11 H11 0.9300 . ?
C3 H3 0.9300 . ?
C3 C2 1.390(13) . ?
C2 H2 0.9300 . ?
C25 H25 0.9300 . ?
C25 C24 1.358(14) . ?
C7 H7A 0.9600 . ?
C7 H7B 0.9600 . ?
C7 H7C 0.9600 . ?
C13 H13 0.9300 . ?
C24 H24 0.9300 . ?
C20 H20A 0.9600 . ?
C20 H20B 0.9600 . ?
C20 H20C 0.9600 . ?

loop_
_geom_torsion_atom_site_label_1
_geom_torsion_atom_site_label_2
_geom_torsion_atom_site_label_3
_geom_torsion_atom_site_label_4
_geom_torsion
_geom_torsion_site_symmetry_1
_geom_torsion_site_symmetry_2
_geom_torsion_site_symmetry_3
_geom_torsion_site_symmetry_4
_geom_torsion_publ_flag
Co1 N6 C14 C15 176.6(7) . . . . ?
Co1 N6 C18 C17 -176.8(5) . . . . ?
Co1 N6 C18 C19 2.6(7) . . . . ?
Co1 N2 C8 N4 -152.3(6) . . . . ?
Co1 N2 C8 C9 27.1(11) . . . . ?
Co1 N2 C6 N3 162.1(5) . . . . ?
Co1 N2 C6 C5 -16.1(8) . . . . ?
Co1 N1 C5 C6 4.4(8) . . . . ?
Co1 N1 C5 C4 -176.3(5) . . . . ?
Co1 N1 C1 C2 175.0(7) . . . . ?
Co1 N7 C21 N9 -146.1(6) . . . . ?
Co1 N7 C21 C22 35.1(11) . . . . ?
Co1 N7 C19 N8 159.9(5) . . . . ?
Co1 N7 C19 C18 -21.7(8) . . . . ?
N6 C14 C15 C16 0.9(13) . . . . ?
N6 C18 C17 C16 -0.8(11) . . . . ?
N6 C18 C19 N8 -167.8(7) . . . . ?
N6 C18 C19 N7 14.0(9) . . . . ?
N2 C8 C9 N5 -132.4(7) . . . . ?
N2 C8 C9 C10 47.6(10) . . . . ?
N9 N8 C19 N7 -1.7(8) . . . . ?
N9 N8 C19 C18 179.9(6) . . . . ?
N1 C5 C6 N2 8.5(9) . . . . ?
N1 C5 C6 N3 -169.6(7) . . . . ?
N1 C5 C4 C3 1.5(11) . . . . ?
N1 C1 C2 C3 0.4(14) . . . . ?
N8 N9 C21 N7 -0.9(8) . . . . ?
N8 N9 C21 C22 178.0(6) . . . . ?
N4 N3 C6 N2 0.1(8) . . . . ?
N4 N3 C6 C5 178.2(7) . . . . ?
N4 C8 C9 N5 46.8(10) . . . . ?
N4 C8 C9 C10 -133.1(8) . . . . ?
N10 C22 C21 N9 36.6(11) . . . . ?
N10 C22 C21 N7 -144.7(8) . . . . ?
N10 C22 C23 C24 2.9(13) . . . . ?
N10 C26 C25 C24 -1.5(16) . . . . ?
N3 N4 C8 N2 -0.1(8) . . . . ?
N3 N4 C8 C9 -179.5(6) . . . . ?
N5 C9 C10 C11 2.2(12) . . . . ?
C8 N2 C6 N3 -0.2(8) . . . . ?
C8 N2 C6 C5 -178.4(6) . . . . ?
C8 N4 N3 C6 0.0(8) . . . . ?
C8 C9 C10 C11 -177.8(7) . . . . ?
C22 N10 C26 C25 1.0(14) . . . . ?
C22 C23 C24 C25 -3.2(14) . . . . ?
C9 N5 C13 C12 -1.3(12) . . . . ?
C9 C10 C11 C12 -1.7(13) . . . . ?
C14 N6 C18 C17 1.5(10) . . . . ?
C14 N6 C18 C19 -179.1(6) . . . . ?
C21 N9 N8 C19 1.6(8) . . . . ?
C21 N7 C19 N8 1.2(8) . . . . ?
C21 N7 C19 C18 179.7(6) . . . . ?
C21 C22 C23 C24 -177.4(7) . . . . ?
C18 N6 C14 C15 -1.5(12) . . . . ?
C18 C17 C16 C15 0.1(12) . . . . ?
C5 N1 C1 C2 -0.3(12) . . . . ?
C5 C4 C3 C2 -1.3(12) . . . . ?
C17 C18 C19 N8 11.7(11) . . . . ?
C17 C18 C19 N7 -166.6(7) . . . . ?
C17 C16 C15 C14 -0.2(13) . . . . ?
C19 N7 C21 N9 -0.2(8) . . . . ?
C19 N7 C21 C22 -179.0(7) . . . . ?
C19 C18 C17 C16 179.8(7) . . . . ?
C6 N2 C8 N4 0.2(8) . . . . ?
C6 N2 C8 C9 179.5(7) . . . . ?
C6 C5 C4 C3 -179.4(7) . . . . ?
C4 C5 C6 N2 -170.8(7) . . . . ?
C4 C5 C6 N3 11.2(11) . . . . ?
C4 C3 C2 C1 0.4(13) . . . . ?
C26 N10 C22 C21 178.5(7) . . . . ?
C26 N10 C22 C23 -1.7(13) . . . . ?
C26 C25 C24 C23 2.6(15) . . . . ?
C1 N1 C5 C6 -179.9(7) . . . . ?
C1 N1 C5 C4 -0.7(11) . . . . ?
C23 C22 C21 N9 -143.2(8) . . . . ?
C23 C22 C21 N7 35.5(11) . . . . ?
C11 C12 C13 N5 1.7(13) . . . . ?
C7 N4 N3 C6 174.7(8) . . . . ?
C7 N4 C8 N2 -174.2(8) . . . . ?
C7 N4 C8 C9 6.4(13) . . . . ?
C13 N5 C9 C8 179.3(7) . . . . ?
C13 N5 C9 C10 -0.7(12) . . . . ?
C13 C12 C11 C10 -0.2(13) . . . . ?
C20 N9 N8 C19 178.9(7) . . . . ?
C20 N9 C21 N7 -177.8(8) . . . . ?
C20 N9 C21 C22 1.1(13) . . . . ?

loop_
_twin_individual_id
_twin_individual_mass_fraction_refined
1 0.72472
2 0.27528
